data_2221127
loop_
_publ_author_name
'Yu, Shan-Shan'
'Zhou, Hong'
'Xian, Hua'
'Tian, Zheng-Fang'

_publ_section_title
;
 <i>catena</i>-Poly[[diaquabis(diphenylacetato)zinc(II)]-\m-4,4'-bipyridine]
;
_journal_coeditor_code LH2759
_journal_issue 3
_journal_name_full 'Acta Crystallographica Section E'
_journal_page_first m285
_journal_paper_doi 10.1107/S1600536809004450
_journal_volume 65
_journal_year 2009
_chemical_formula_iupac '[Zn (C14 H11 O2)2 (C10 H8 N2) (H2 O)2]'
_chemical_formula_moiety 'C38 H34 N2 O6 Zn'
_chemical_formula_sum 'C38 H34 N2 O6 Zn'
_chemical_formula_weight 680.04
_chemical_name_systematic
;
<i>catena</i>-Poly[[diaquabis(diphenylacetato)zinc(II)]-\m-4,4'-bipyridine]
;
_space_group_IT_number 2
_symmetry_cell_setting triclinic
_symmetry_space_group_name_Hall '-P 1'
_symmetry_space_group_name_H-M 'P -1'
_atom_sites_solution_hydrogens geom
_atom_sites_solution_primary direct
_atom_sites_solution_secondary difmap
_audit_creation_method SHELXL-97
_cell_angle_alpha 98.522(4)
_cell_angle_beta 103.273(5)
_cell_angle_gamma 103.450(4)
_cell_formula_units_Z 1
_cell_length_a 5.7536(13)
_cell_length_b 11.882(3)
_cell_length_c 12.229(3)
_cell_measurement_reflns_used 924
_cell_measurement_temperature 291(2)
_cell_measurement_theta_max 20.17
_cell_measurement_theta_min 2.23
_cell_volume 773.2(3)
_computing_cell_refinement 'SAINT (Bruker, 2001)'
_computing_data_collection 'SMART (Bruker, 2001)'
_computing_data_reduction 'SAINT (Bruker, 2001)'
_computing_molecular_graphics 'SHELXTL (Sheldrick, 2008)'
_computing_publication_material 'SHELXTL (Sheldrick, 2008)'
_computing_structure_refinement 'SHELXTL (Sheldrick, 2008)'
_computing_structure_solution 'SHELXTL (Sheldrick, 2008)'
_diffrn_ambient_temperature 291(2)
_diffrn_measured_fraction_theta_full 0.982
_diffrn_measured_fraction_theta_max 0.982
_diffrn_measurement_device_type 'Bruker SMART CCD'
_diffrn_measurement_method '\f and \w'
_diffrn_radiation_monochromator graphite
_diffrn_radiation_source 'fine-focus sealed tube'
_diffrn_radiation_type MoK\a
_diffrn_radiation_wavelength 0.71073
_diffrn_reflns_av_R_equivalents 0.0219
_diffrn_reflns_av_sigmaI/netI 0.0495
_diffrn_reflns_limit_h_max 6
_diffrn_reflns_limit_h_min -6
_diffrn_reflns_limit_k_max 14
_diffrn_reflns_limit_k_min -12
_diffrn_reflns_limit_l_max 11
_diffrn_reflns_limit_l_min -14
_diffrn_reflns_number 3891
_diffrn_reflns_theta_full 25.00
_diffrn_reflns_theta_max 25.00
_diffrn_reflns_theta_min 1.80
_exptl_absorpt_coefficient_mu 0.847
_exptl_absorpt_correction_T_max 0.8225
_exptl_absorpt_correction_T_min 0.7851
_exptl_absorpt_correction_type multi-scan
_exptl_absorpt_process_details '(SADABS; Bruker, 2001)'
_exptl_crystal_colour colorless
_exptl_crystal_density_diffrn 1.460
_exptl_crystal_density_method 'not measured'
_exptl_crystal_description block
_exptl_crystal_F_000 354
_exptl_crystal_size_max 0.30
_exptl_crystal_size_mid 0.26
_exptl_crystal_size_min 0.24
_refine_diff_density_max 0.231
_refine_diff_density_min -0.220
_refine_ls_extinction_method none
_refine_ls_goodness_of_fit_ref 1.023
_refine_ls_hydrogen_treatment constr
_refine_ls_matrix_type full
_refine_ls_number_parameters 214
_refine_ls_number_reflns 2679
_refine_ls_number_restraints 0
_refine_ls_restrained_S_all 1.023
_refine_ls_R_factor_all 0.0834
_refine_ls_R_factor_gt 0.0614
_refine_ls_shift/su_max 0.000
_refine_ls_shift/su_mean 0.000
_refine_ls_structure_factor_coef Fsqd
_refine_ls_weighting_details 'calc w=1/[\s^2^(Fo^2^)+(0.05P)^2^+1.22P] where P=(Fo^2^+2Fc^2^)/3'
_refine_ls_weighting_scheme calc
_refine_ls_wR_factor_gt 0.1267
_refine_ls_wR_factor_ref 0.1348
_reflns_number_gt 2234
_reflns_number_total 2679
_reflns_threshold_expression I>2\s(I)
_cod_data_source_file lh2759.cif
_cod_data_source_block I
_cod_database_code 2221127
_cod_database_fobs_code 2221127

loop_
_symmetry_equiv_pos_as_xyz
'x, y, z'
'-x, -y, -z'

loop_
_atom_site_type_symbol
_atom_site_label
_atom_site_fract_x
_atom_site_fract_y
_atom_site_fract_z
_atom_site_U_iso_or_equiv
_atom_site_adp_type
_atom_site_calc_flag
_atom_site_refinement_flags
_atom_site_occupancy
_atom_site_disorder_assembly
_atom_site_disorder_group
C C1 0.5242(9) 0.7816(4) -0.0135(4) 0.0552(12) Uani d . 1 . .
H H1 0.6390 0.7442 0.0197 0.066 Uiso calc R 1 . .
C C2 0.4992(9) 0.7953(4) -0.1250(4) 0.0575(12) Uani d . 1 . .
H H2 0.5969 0.7669 -0.1672 0.069 Uiso calc R 1 . .
C C3 0.3272(9) 0.8519(4) -0.1754(4) 0.0540(11) Uani d . 1 . .
H H3 0.3106 0.8614 -0.2507 0.065 Uiso calc R 1 . .
C C4 0.1819(9) 0.8936(4) -0.1118(4) 0.0592(13) Uani d . 1 . .
H H4 0.0679 0.9317 -0.1441 0.071 Uiso calc R 1 . .
C C5 0.2073(8) 0.8782(4) 0.0000(4) 0.0481(11) Uani d . 1 . .
H H5 0.1076 0.9052 0.0418 0.058 Uiso calc R 1 . .
C C6 0.3773(8) 0.8238(4) 0.0501(4) 0.0544(12) Uani d . 1 . .
C C7 0.3955(8) 0.8080(4) 0.1714(4) 0.0528(12) Uani d . 1 . .
H H7 0.2720 0.8423 0.1963 0.063 Uiso calc R 1 . .
C C8 0.3306(8) 0.6802(4) 0.1832(4) 0.0550(12) Uani d . 1 . .
C C9 0.0736(9) 0.6218(4) 0.1441(4) 0.0588(13) Uani d . 1 . .
H H9 -0.0450 0.6615 0.1215 0.071 Uiso calc R 1 . .
C C10 0.0081(9) 0.4974(4) 0.1416(4) 0.0575(13) Uani d . 1 . .
H H10 -0.1592 0.4555 0.1163 0.069 Uiso calc R 1 . .
C C11 0.1787(9) 0.4365(5) 0.1745(4) 0.0557(12) Uani d . 1 . .
H H11 0.1303 0.3552 0.1695 0.067 Uiso calc R 1 . .
C C12 0.4204(8) 0.4999(4) 0.2145(4) 0.0527(11) Uani d . 1 . .
H H12 0.5387 0.4609 0.2393 0.063 Uiso calc R 1 . .
C C13 0.4981(10) 0.6189(4) 0.2200(4) 0.0552(12) Uani d . 1 . .
H H13 0.6662 0.6588 0.2489 0.066 Uiso calc R 1 . .
C C14 0.6538(8) 0.8770(4) 0.2592(4) 0.0463(11) Uani d . 1 . .
C C15 1.1601(9) 0.7492(4) 0.4541(4) 0.0494(11) Uani d . 1 . .
H H15 1.2639 0.7935 0.4184 0.059 Uiso calc R 1 . .
C C16 1.1620(8) 0.6347(4) 0.4540(4) 0.0478(11) Uani d . 1 . .
H H16 1.2728 0.6045 0.4222 0.057 Uiso calc R 1 . .
C C17 1.0046(9) 0.5634(4) 0.4995(4) 0.0510(11) Uani d . 1 . .
C C18 0.8504(9) 0.6187(4) 0.5508(4) 0.0489(11) Uani d . 1 . .
H H18 0.7424 0.5755 0.5853 0.059 Uiso calc R 1 . .
C C19 0.8580(9) 0.7341(4) 0.5501(4) 0.0476(11) Uani d . 1 . .
H H19 0.7515 0.7669 0.5829 0.057 Uiso calc R 1 . .
N N1 1.0118(8) 0.8015(3) 0.5046(4) 0.0591(10) Uani d . 1 . .
O O1 0.6471(6) 0.9293(3) 0.3557(3) 0.0600(9) Uani d . 1 . .
O O2 0.8431(5) 0.8730(3) 0.2284(3) 0.0516(8) Uani d . 1 . .
O O3 1.2454(6) 1.0195(3) 0.3733(3) 0.0608(9) Uani d . 1 . .
H H3B 1.1539 0.9696 0.2994 0.073 Uiso d R 1 . .
H H3C 1.3925 0.9961 0.4024 0.073 Uiso d R 1 . .
Zn Zn1 1.0000 1.0000 0.5000 0.0473(3) Uani d S 1 . .

loop_
_atom_site_aniso_label
_atom_site_aniso_U_11
_atom_site_aniso_U_22
_atom_site_aniso_U_33
_atom_site_aniso_U_12
_atom_site_aniso_U_13
_atom_site_aniso_U_23
C1 0.053(3) 0.063(3) 0.046(3) 0.020(2) 0.004(2) 0.010(2)
C2 0.053(3) 0.059(3) 0.055(3) 0.003(2) 0.026(2) 0.001(2)
C3 0.051(3) 0.056(3) 0.049(3) 0.008(2) 0.010(2) 0.011(2)
C4 0.053(3) 0.051(3) 0.065(3) 0.011(2) -0.007(2) 0.028(2)
C5 0.047(2) 0.046(2) 0.055(3) 0.024(2) 0.008(2) 0.012(2)
C6 0.046(3) 0.052(3) 0.061(3) 0.014(2) 0.012(2) 0.004(2)
C7 0.044(2) 0.061(3) 0.045(2) 0.018(2) 0.001(2) 0.000(2)
C8 0.042(2) 0.051(3) 0.056(3) 0.002(2) 0.006(2) -0.008(2)
C9 0.062(3) 0.057(3) 0.050(3) 0.000(2) 0.016(2) 0.013(2)
C10 0.053(3) 0.059(3) 0.048(3) -0.013(2) 0.024(2) 0.005(2)
C11 0.060(3) 0.063(3) 0.048(3) 0.018(2) 0.028(2) 0.001(2)
C12 0.049(3) 0.049(3) 0.065(3) 0.016(2) 0.018(2) 0.020(2)
C13 0.063(3) 0.057(3) 0.051(3) 0.019(2) 0.019(2) 0.019(2)
C14 0.039(2) 0.045(2) 0.047(2) 0.0136(18) 0.0069(19) -0.0099(19)
C15 0.061(3) 0.047(3) 0.058(3) 0.030(2) 0.027(2) 0.026(2)
C16 0.051(3) 0.057(3) 0.054(3) 0.032(2) 0.025(2) 0.026(2)
C17 0.059(3) 0.043(2) 0.056(3) 0.025(2) 0.015(2) 0.011(2)
C18 0.054(3) 0.058(3) 0.049(2) 0.030(2) 0.019(2) 0.021(2)
C19 0.056(3) 0.041(2) 0.050(3) 0.023(2) 0.010(2) 0.017(2)
N1 0.065(3) 0.044(2) 0.064(3) 0.0170(19) 0.011(2) 0.0041(19)
O1 0.0470(18) 0.067(2) 0.057(2) 0.0143(16) 0.0080(15) -0.0010(16)
O2 0.0419(17) 0.0550(19) 0.0550(18) 0.0178(14) 0.0141(14) -0.0054(14)
O3 0.058(2) 0.056(2) 0.061(2) 0.0140(16) 0.0108(16) 0.0031(16)
Zn1 0.0440(4) 0.0420(4) 0.0436(4) 0.0021(3) 0.0025(3) 0.0020(3)

loop_
_atom_type_symbol
_atom_type_description
_atom_type_scat_dispersion_real
_atom_type_scat_dispersion_imag
_atom_type_scat_source
C C 0.0033 0.0016 'International Tables Vol C Tables 4.2.6.8 and 6.1.1.4'
H H 0.0000 0.0000 'International Tables Vol C Tables 4.2.6.8 and 6.1.1.4'
N N 0.0061 0.0033 'International Tables Vol C Tables 4.2.6.8 and 6.1.1.4'
O O 0.0106 0.0060 'International Tables Vol C Tables 4.2.6.8 and 6.1.1.4'
Zn Zn 0.2839 1.4301 'International Tables Vol C Tables 4.2.6.8 and 6.1.1.4'

loop_
_geom_angle_atom_site_label_1
_geom_angle_atom_site_label_2
_geom_angle_atom_site_label_3
_geom_angle_site_symmetry_1
_geom_angle_site_symmetry_3
_geom_angle
_geom_angle_publ_flag
C2 C1 C6 . . 120.1(5) ?
C2 C1 H1 . . 120.0 ?
C6 C1 H1 . . 120.0 ?
C1 C2 C3 . . 120.3(5) ?
C1 C2 H2 . . 119.9 ?
C3 C2 H2 . . 119.9 ?
C4 C3 C2 . . 119.3(4) ?
C4 C3 H3 . . 120.3 ?
C2 C3 H3 . . 120.3 ?
C5 C4 C3 . . 119.8(4) ?
C5 C4 H4 . . 120.1 ?
C3 C4 H4 . . 120.1 ?
C6 C5 C4 . . 121.1(5) ?
C6 C5 H5 . . 119.4 ?
C4 C5 H5 . . 119.4 ?
C5 C6 C1 . . 119.4(5) ?
C5 C6 C7 . . 119.0(4) ?
C1 C6 C7 . . 121.6(4) ?
C6 C7 C8 . . 114.4(4) ?
C6 C7 C14 . . 113.9(4) ?
C8 C7 C14 . . 109.1(4) ?
C6 C7 H7 . . 106.3 ?
C8 C7 H7 . . 106.3 ?
C14 C7 H7 . . 106.3 ?
C13 C8 C9 . . 120.2(5) ?
C13 C8 C7 . . 125.6(4) ?
C9 C8 C7 . . 114.0(4) ?
C8 C9 C10 . . 115.4(5) ?
C8 C9 H9 . . 122.3 ?
C10 C9 H9 . . 122.3 ?
C11 C10 C9 . . 123.6(5) ?
C11 C10 H10 . . 118.2 ?
C9 C10 H10 . . 118.2 ?
C12 C11 C10 . . 117.1(5) ?
C12 C11 H11 . . 121.4 ?
C10 C11 H11 . . 121.4 ?
C11 C12 C13 . . 122.8(5) ?
C11 C12 H12 . . 118.6 ?
C13 C12 H12 . . 118.6 ?
C12 C13 C8 . . 120.7(5) ?
C12 C13 H13 . . 119.7 ?
C8 C13 H13 . . 119.7 ?
O2 C14 O1 . . 126.4(4) ?
O2 C14 C7 . . 117.4(4) ?
O1 C14 C7 . . 116.2(4) ?
C16 C15 N1 . . 122.6(4) ?
C16 C15 H15 . . 118.7 ?
N1 C15 H15 . . 118.7 ?
C15 C16 C17 . . 121.4(4) ?
C15 C16 H16 . . 119.3 ?
C17 C16 H16 . . 119.3 ?
C16 C17 C18 . . 115.3(4) ?
C16 C17 C17 . 2_766 123.8(5) ?
C18 C17 C17 . 2_766 120.9(5) ?
C19 C18 C17 . . 121.1(4) ?
C19 C18 H18 . . 119.4 ?
C17 C18 H18 . . 119.4 ?
N1 C19 C18 . . 122.5(4) ?
N1 C19 H19 . . 118.8 ?
C18 C19 H19 . . 118.8 ?
C19 N1 C15 . . 117.1(4) ?
C19 N1 Zn1 . . 120.2(3) ?
C15 N1 Zn1 . . 122.6(3) ?
C14 O1 Zn1 . . 119.4(3) ?
Zn1 O3 H3B . . 109.4 ?
Zn1 O3 H3C . . 109.2 ?
H3B O3 H3C . . 109.5 ?
O1 Zn1 O1 . 2_776 180.0000(10) ?
O1 Zn1 O3 . . 92.45(12) ?
O1 Zn1 O3 2_776 . 87.55(12) ?
O1 Zn1 O3 . 2_776 87.55(12) ?
O1 Zn1 O3 2_776 2_776 92.45(12) ?
O3 Zn1 O3 . 2_776 180.0000(10) ?
O1 Zn1 N1 . 2_776 90.93(13) ?
O1 Zn1 N1 2_776 2_776 89.07(13) ?
O3 Zn1 N1 . 2_776 86.86(13) ?
O3 Zn1 N1 2_776 2_776 93.14(13) ?
O1 Zn1 N1 . . 89.07(13) ?
O1 Zn1 N1 2_776 . 90.93(13) ?
O3 Zn1 N1 . . 93.14(13) ?
O3 Zn1 N1 2_776 . 86.86(13) ?
N1 Zn1 N1 2_776 . 180.000(2) ?

loop_
_geom_bond_atom_site_label_1
_geom_bond_atom_site_label_2
_geom_bond_site_symmetry_2
_geom_bond_distance
_geom_bond_publ_flag
C1 C2 . 1.377(6) ?
C1 C6 . 1.398(6) ?
C1 H1 . 0.9300 ?
C2 C3 . 1.401(7) ?
C2 H2 . 0.9300 ?
C3 C4 . 1.388(7) ?
C3 H3 . 0.9300 ?
C4 C5 . 1.385(6) ?
C4 H4 . 0.9300 ?
C5 C6 . 1.374(6) ?
C5 H5 . 0.9300 ?
C6 C7 . 1.505(7) ?
C7 C8 . 1.514(7) ?
C7 C14 . 1.572(6) ?
C7 H7 . 0.9800 ?
C8 C13 . 1.373(7) ?
C8 C9 . 1.413(6) ?
C9 C10 . 1.432(7) ?
C9 H9 . 0.9300 ?
C10 C11 . 1.372(7) ?
C10 H10 . 0.9300 ?
C11 C12 . 1.354(7) ?
C11 H11 . 0.9300 ?
C12 C13 . 1.367(6) ?
C12 H12 . 0.9300 ?
C13 H13 . 0.9300 ?
C14 O2 . 1.240(5) ?
C14 O1 . 1.263(5) ?
C15 C16 . 1.363(6) ?
C15 N1 . 1.368(6) ?
C15 H15 . 0.9300 ?
C16 C17 . 1.365(6) ?
C16 H16 . 0.9300 ?
C17 C18 . 1.420(6) ?
C17 C17 2_766 1.497(8) ?
C18 C19 . 1.362(6) ?
C18 H18 . 0.9300 ?
C19 N1 . 1.328(6) ?
C19 H19 . 0.9300 ?
N1 Zn1 . 2.384(4) ?
O1 Zn1 . 2.250(3) ?
O3 Zn1 . 2.326(3) ?
O3 H3B . 0.9600 ?
O3 H3C . 0.9600 ?
Zn1 O1 2_776 2.250(3) ?
Zn1 O3 2_776 2.326(3) ?
Zn1 N1 2_776 2.384(4) ?

loop_
_geom_hbond_atom_site_label_D
_geom_hbond_atom_site_label_H
_geom_hbond_atom_site_label_A
_geom_hbond_site_symmetry_A
_geom_hbond_distance_DH
_geom_hbond_distance_HA
_geom_hbond_distance_DA
_geom_hbond_angle_DHA
O3 H3B O2 . 0.96 1.82 2.618(5) 139
O3 H3C O1 1_655 0.96 1.97 2.802(5) 143
